data_2012398
loop_
_publ_author_name
'Usman, Anwar'
'Razak, Ibrahim Abdul'
'Chantrapromma, Suchada'
'Fun, Hoong-Kun'
'Ray, Jayanta Kumar'
'Das Adhikari, Sujit'
'Datta, Bishnu Pada'

_publ_section_title
;
 Diethyl
 1-(<i>p</i>-fluorophenyl)-5-oxo-3-(2-thienyl)pyrrolidine-2,2-dicarboxylate
;
_journal_issue 12
_journal_name_full 'Acta Crystallographica Section C'
_journal_page_first 1441
_journal_page_last 1442
_journal_paper_doi 10.1107/S010827010101681X
_journal_volume 57
_journal_year 2001
_chemical_formula_iupac 'C20 H20 F N O5 S'
_chemical_formula_moiety 'C20 H20 F N O5 S'
_chemical_formula_sum 'C20 H20 F N O5 S'
_chemical_formula_weight 405.43
_chemical_name_systematic
;
Diethyl 1-(p-fluorophenyl)-5-oxo-3-(2-thienyl)pyrrolidine-2,2-dicarboxylate
;
_space_group_IT_number 2
_symmetry_cell_setting triclinic
_symmetry_space_group_name_Hall '-P 1'
_symmetry_space_group_name_H-M 'P -1'
_atom_sites_solution_hydrogens geom
_atom_sites_solution_primary direct
_atom_sites_solution_secondary difmap
_audit_creation_method SHELXL-97
_cell_angle_alpha 110.7040(10)
_cell_angle_beta 92.6590(10)
_cell_angle_gamma 115.8560(10)
_cell_formula_units_Z 2
_cell_length_a 9.6560(2)
_cell_length_b 10.11950(10)
_cell_length_c 12.3126(2)
_cell_measurement_reflns_used 3864
_cell_measurement_temperature 293(2)
_cell_measurement_theta_max 28.56
_cell_measurement_theta_min 1.82
_cell_volume 983.58(3)
_computing_cell_refinement 'SAINT (Siemens, 1996)'
_computing_data_collection 'SMART (Siemens, 1996)'
_computing_data_reduction SAINT
_computing_molecular_graphics SHELXTL
_computing_publication_material
;
SHELXTL, PARST (Nardelli, 1995) and PLATON (Spek, 1990)
;
_computing_structure_refinement SHELXTL
_computing_structure_solution 'SHELXTL (Sheldrick, 1997)'
_diffrn_ambient_temperature 293(2)
_diffrn_detector_area_resol_mean 8.33
_diffrn_measured_fraction_theta_full .979
_diffrn_measured_fraction_theta_max .979
_diffrn_measurement_device_type 'Siemens SMART CCD area-detector'
_diffrn_measurement_method \w
_diffrn_radiation_monochromator graphite
_diffrn_radiation_source 'fine-focus sealed tube'
_diffrn_radiation_type MoK\a
_diffrn_radiation_wavelength .71073
_diffrn_reflns_av_R_equivalents .0447
_diffrn_reflns_av_sigmaI/netI .0773
_diffrn_reflns_limit_h_max 11
_diffrn_reflns_limit_h_min -9
_diffrn_reflns_limit_k_max 12
_diffrn_reflns_limit_k_min -11
_diffrn_reflns_limit_l_max 14
_diffrn_reflns_limit_l_min -11
_diffrn_reflns_number 5604
_diffrn_reflns_theta_full 25.00
_diffrn_reflns_theta_max 25.00
_diffrn_reflns_theta_min 1.82
_diffrn_standards_decay_% negligible
_diffrn_standards_interval_count none
_diffrn_standards_number 0
_exptl_absorpt_coefficient_mu .205
_exptl_absorpt_correction_T_max .9679
_exptl_absorpt_correction_T_min .9188
_exptl_absorpt_correction_type empirical
_exptl_absorpt_process_details '(SADABS; Sheldrick, 1996)'
_exptl_crystal_colour colourless
_exptl_crystal_density_diffrn 1.369
_exptl_crystal_density_method 'not measured'
_exptl_crystal_description slab
_exptl_crystal_F_000 424
_exptl_crystal_size_max .42
_exptl_crystal_size_mid .32
_exptl_crystal_size_min .16
_refine_diff_density_max .349
_refine_diff_density_min -.441
_refine_ls_extinction_method none
_refine_ls_goodness_of_fit_ref .945
_refine_ls_hydrogen_treatment constr
_refine_ls_matrix_type full
_refine_ls_number_parameters 273
_refine_ls_number_reflns 3391
_refine_ls_number_restraints 0
_refine_ls_restrained_S_all .945
_refine_ls_R_factor_all .0778
_refine_ls_R_factor_gt .0586
_refine_ls_shift/su_max <0.001
_refine_ls_shift/su_mean .000
_refine_ls_structure_factor_coef Fsqd
_refine_ls_weighting_details 'calc w = 1/[\s^2^(Fo^2^)+(0.096P)^2^] where P = (Fo^2^+2Fc^2^)/3'
_refine_ls_weighting_scheme calc
_refine_ls_wR_factor_gt .1491
_refine_ls_wR_factor_ref .1608
_reflns_number_gt 2358
_reflns_number_total 3391
_reflns_threshold_expression I>2\s(I)
_cod_data_source_file sk1510.cif
_cod_data_source_block I
_cod_depositor_comments
;
The following automatic conversions were performed:
'_symmetry_cell_setting' value 'Triclinic' changed to 'triclinic'
according to '/home/saulius/struct/CIF-dictionaries/cif_core.dic'
dictionary named 'cif_core.dic' version 2.4.1 from 2010-06-29.

Automatic conversion script
Id: cif_fix_enum 1527 2010-12-29 10:47:43Z saulius 

The following automatic conversions were performed:

'_symmetry_cell_setting' value 'Triclinic' changed to 'triclinic'
according to /home/saulius/struct/CIF-dictionaries/cif_core.dic
dictionary named 'cif_core.dic' version 2.4.1 from 2010-06-29.

Automatic conversion script
Id: cif_fix_values 1715 2011-07-08 13:25:40Z adriana 
;
_cod_database_code 2012398
_cod_database_fobs_code 2012398

loop_
_symmetry_equiv_pos_as_xyz
'x, y, z'
'-x, -y, -z'

loop_
_atom_site_label
_atom_site_fract_x
_atom_site_fract_y
_atom_site_fract_z
_atom_site_U_iso_or_equiv
_atom_site_adp_type
_atom_site_calc_flag
_atom_site_refinement_flags
_atom_site_occupancy
_atom_site_disorder_assembly
_atom_site_disorder_group
_atom_site_type_symbol
S1 .09020(9) .42654(8) .36062(7) .0538(3) Uani d . 1 A . S
F1 -.8995(3) -.6360(3) .0284(2) .1039(8) Uani d . 1 . . F
O1 -.4219(2) -.1151(2) .49515(18) .0609(6) Uani d . 1 . . O
O2 -.2608(2) .1873(2) .20841(17) .0499(5) Uani d . 1 . . O
O3 -.3428(3) -.0689(2) .08644(18) .0656(6) Uani d . 1 . . O
O4 -.0970(3) -.1343(3) .2981(2) .0696(7) Uani d . 1 . . O
O5 -.0139(2) .0271(2) .2020(2) .0623(6) Uani d . 1 . . O
N1 -.3565(2) -.0818(2) .32687(18) .0385(5) Uani d . 1 A . N
C1 -.4900(3) -.3678(3) .1864(3) .0541(7) Uani d . 1 . . C
H1A -.3951 -.3700 .1965 .065 Uiso calc R 1 . . H
C2 -.6275(4) -.5069(4) .1116(3) .0648(9) Uani d . 1 . . C
H2A -.6257 -.6025 .0698 .078 Uiso calc R 1 . . H
C3 -.7642(4) -.5000(4) .1010(3) .0640(9) Uani d . 1 . . C
C4 -.7720(4) -.3616(4) .1586(3) .0644(9) Uani d . 1 . . C
H4A -.8676 -.3607 .1488 .077 Uiso calc R 1 . . H
C5 -.6352(3) -.2232(4) .2317(3) .0518(7) Uani d . 1 . . C
H5A -.6376 -.1275 .2718 .062 Uiso calc R 1 . . H
C6 -.4948(3) -.2274(3) .2450(2) .0394(6) Uani d . 1 . . C
C7 -.3332(3) -.0375(3) .4479(2) .0440(6) Uani d . 1 . . C
C8 -.1802(3) .1185(3) .5078(2) .0470(7) Uani d . 1 . . C
H8A -.0966 .1000 .5338 .056 Uiso calc R 1 . . H
H8B -.1924 .1938 .5765 .056 Uiso calc R 1 . . H
C9 -.1432(3) .1832(3) .4114(2) .0357(6) Uani d . 1 A . C
H9A -.2019 .2419 .4128 .043 Uiso calc R 1 . . H
C10 -.2229(3) .0244(3) .2924(2) .0335(5) Uani d . 1 . . C
C11 -.2825(3) .0410(3) .1830(2) .0389(6) Uani d . 1 A . C
C12 -.3036(4) .2198(4) .1086(3) .0647(9) Uani d . 1 . . C
H12A -.2372 .2093 .0529 .078 Uiso calc R 1 . . H
H12B -.4133 .1433 .0664 .078 Uiso calc R 1 . . H
C13 -.2807(5) .3832(5) .1572(4) .0902(13) Uani d . 1 . . C
H13A -.3108 .4063 .0936 .135 Uiso calc R 1 . . H
H13B -.1712 .4582 .1967 .135 Uiso calc R 1 . . H
H13C -.3449 .3932 .2136 .135 Uiso calc R 1 . . H
C14 -.1066(3) -.0411(3) .2632(2) .0427(6) Uani d . 1 A . C
C15A .1305(14) .0007(14) .2144(19) .054(3) Uani d P .44(3) A 1 C
H15A .1762 .0315 .2970 .065 Uiso calc PR .44(3) A 1 H
H15B .1047 -.1100 .1665 .065 Uiso calc PR .44(3) A 1 H
C16A .236(2) .114(2) .166(3) .098(6) Uani d P .44(3) A 1 C
H16A .3345 .1124 .1679 .147 Uiso calc PR .44(3) A 1 H
H16B .2551 .2214 .2136 .147 Uiso calc PR .44(3) A 1 H
H16C .1853 .0811 .0849 .147 Uiso calc PR .44(3) A 1 H
C15B .1098(13) -.0059(12) .1538(18) .067(3) Uani d P .56(3) A 2 C
H15C .1019 -.0147 .0725 .081 Uiso calc PR .56(3) A 2 H
H15D .0958 -.1073 .1528 .081 Uiso calc PR .56(3) A 2 H
C16B .2680(12) .1277(14) .2299(15) .074(3) Uani d P .56(3) A 2 C
H16D .3492 .1086 .1970 .112 Uiso calc PR .56(3) A 2 H
H16E .2771 .1326 .3094 .112 Uiso calc PR .56(3) A 2 H
H16F .2800 .2281 .2325 .112 Uiso calc PR .56(3) A 2 H
C17 .0285(3) .2981(3) .4312(2) .0372(6) Uani d . 1 . . C
C18 .1550(3) .3283(4) .5096(3) .0515(7) Uani d . 1 A . C
H18A .1472 .2719 .5566 .062 Uiso calc R 1 . . H
C19 .2994(4) .4552(4) .5111(3) .0677(9) Uani d . 1 . . C
H19A .3964 .4906 .5594 .081 Uiso calc R 1 A . H
C20 .2827(4) .5190(4) .4363(3) .0632(9) Uani d . 1 A . C
H20B .3656 .6032 .4269 .076 Uiso calc R 1 . . H

loop_
_atom_site_aniso_label
_atom_site_aniso_U_11
_atom_site_aniso_U_22
_atom_site_aniso_U_33
_atom_site_aniso_U_12
_atom_site_aniso_U_13
_atom_site_aniso_U_23
S1 .0530(5) .0419(4) .0652(6) .0149(4) .0177(4) .0308(4)
F1 .0750(15) .0696(13) .0794(16) -.0152(11) -.0156(11) .0075(11)
O1 .0632(14) .0548(12) .0485(13) .0072(10) .0128(10) .0318(10)
O2 .0661(13) .0474(11) .0400(11) .0287(10) .0007(9) .0220(9)
O3 .0940(17) .0498(12) .0332(12) .0239(12) -.0073(11) .0131(10)
O4 .0700(15) .0665(14) .0853(18) .0407(13) .0032(12) .0374(13)
O5 .0516(13) .0469(12) .0833(17) .0234(10) .0317(11) .0202(11)
N1 .0390(12) .0329(11) .0310(12) .0063(9) .0032(9) .0149(9)
C1 .0515(18) .0394(16) .060(2) .0155(14) .0101(14) .0180(14)
C2 .073(2) .0368(16) .056(2) .0106(16) .0109(16) .0094(14)
C3 .054(2) .0513(19) .0424(18) -.0051(16) .0002(14) .0136(15)
C4 .0419(18) .065(2) .064(2) .0104(16) .0066(15) .0246(18)
C5 .0432(17) .0485(16) .0543(19) .0143(14) .0097(13) .0220(14)
C6 .0395(15) .0342(13) .0356(14) .0087(11) .0056(11) .0172(11)
C7 .0443(15) .0389(14) .0407(16) .0100(12) .0062(12) .0214(12)
C8 .0483(16) .0467(15) .0309(15) .0094(13) .0014(12) .0187(12)
C9 .0370(14) .0343(13) .0322(14) .0128(11) .0054(10) .0161(11)
C10 .0333(13) .0312(12) .0302(13) .0103(10) .0024(10) .0143(10)
C11 .0384(14) .0383(14) .0349(15) .0131(12) .0050(11) .0176(12)
C12 .090(3) .071(2) .0464(19) .045(2) .0019(17) .0341(17)
C13 .148(4) .089(3) .074(3) .076(3) .027(2) .050(2)
C14 .0399(15) .0361(14) .0423(16) .0143(12) -.0012(11) .0125(12)
C15A .049(5) .053(5) .059(8) .029(4) .020(6) .016(6)
C16A .069(11) .115(10) .128(15) .045(9) .059(11) .064(12)
C15B .054(5) .068(4) .073(8) .034(4) .025(6) .015(5)
C16B .050(5) .075(5) .093(8) .031(4) .011(5) .029(6)
C17 .0404(14) .0312(12) .0326(14) .0129(11) .0065(11) .0114(11)
C18 .0414(16) .0612(18) .0419(17) .0170(14) .0056(12) .0216(14)
C19 .0378(17) .084(2) .050(2) .0118(16) .0034(13) .0179(17)
C20 .0488(19) .0494(17) .061(2) .0047(14) .0198(15) .0151(15)

loop_
_atom_type_symbol
_atom_type_description
_atom_type_scat_dispersion_real
_atom_type_scat_dispersion_imag
_atom_type_scat_source
C C .0033 .0016 'International Tables Vol C Tables 4.2.6.8 and 6.1.1.4'
H H .0000 .0000 'International Tables Vol C Tables 4.2.6.8 and 6.1.1.4'
N N .0061 .0033 'International Tables Vol C Tables 4.2.6.8 and 6.1.1.4'
O O .0106 .0060 'International Tables Vol C Tables 4.2.6.8 and 6.1.1.4'
F F .0171 .0103 'International Tables Vol C Tables 4.2.6.8 and 6.1.1.4'
S S .1246 .1234 'International Tables Vol C Tables 4.2.6.8 and 6.1.1.4'

loop_
_geom_angle_atom_site_label_1
_geom_angle_atom_site_label_2
_geom_angle_atom_site_label_3
_geom_angle
_geom_angle_publ_flag
C20 S1 C17 92.45(14) yes
C11 O2 C12 117.1(2) ?
C14 O5 C15B 127.4(7) ?
C14 O5 C15A 106.2(7) ?
C7 N1 C6 121.00(19) yes
C7 N1 C10 113.42(19) ?
C6 N1 C10 125.37(19) ?
C6 C1 C2 119.7(3) ?
C6 C1 H1A 120.1 ?
C2 C1 H1A 120.1 ?
C3 C2 C1 118.5(3) ?
C3 C2 H2A 120.7 ?
C1 C2 H2A 120.7 ?
C2 C3 F1 118.8(3) ?
C2 C3 C4 122.8(3) ?
F1 C3 C4 118.4(3) ?
C3 C4 C5 118.7(3) ?
C3 C4 H4A 120.7 ?
C5 C4 H4A 120.7 ?
C6 C5 C4 119.7(3) ?
C6 C5 H5A 120.2 ?
C4 C5 H5A 120.2 ?
C1 C6 C5 120.6(3) ?
C1 C6 N1 121.7(2) ?
C5 C6 N1 117.6(2) ?
O1 C7 N1 124.4(2) ?
O1 C7 C8 127.5(3) ?
N1 C7 C8 108.0(2) yes
C7 C8 C9 104.5(2) ?
C7 C8 H8A 110.8 ?
C9 C8 H8A 110.8 ?
C7 C8 H8B 110.8 ?
C9 C8 H8B 110.8 ?
H8A C8 H8B 108.9 ?
C17 C9 C8 113.9(2) ?
C17 C9 C10 117.5(2) ?
C8 C9 C10 102.68(18) yes
C17 C9 H9A 107.4 ?
C8 C9 H9A 107.4 ?
C10 C9 H9A 107.4 ?
N1 C10 C11 110.58(19) ?
N1 C10 C14 111.24(19) ?
C11 C10 C14 108.8(2) ?
N1 C10 C9 101.06(18) yes
C11 C10 C9 115.42(19) ?
C14 C10 C9 109.59(19) ?
O3 C11 O2 124.9(2) ?
O3 C11 C10 122.6(2) ?
O2 C11 C10 112.5(2) ?
C13 C12 O2 108.0(3) ?
C13 C12 H12A 110.1 ?
O2 C12 H12A 110.1 ?
C13 C12 H12B 110.1 ?
O2 C12 H12B 110.1 ?
H12A C12 H12B 108.4 ?
C12 C13 H13A 109.5 ?
C12 C13 H13B 109.5 ?
H13A C13 H13B 109.5 ?
C12 C13 H13C 109.5 ?
H13A C13 H13C 109.5 ?
H13B C13 H13C 109.5 ?
O4 C14 O5 125.6(3) ?
O4 C14 C10 123.8(3) ?
O5 C14 C10 110.4(2) ?
C16A C15A O5 98.9(15) ?
C16A C15A H15A 112.0 ?
O5 C15A H15A 112.0 ?
C16A C15A H15B 112.0 ?
O5 C15A H15B 112.0 ?
H15A C15A H15B 109.7 ?
C15A C16A H16A 109.5 ?
C15A C16A H16B 109.5 ?
H16A C16A H16B 109.5 ?
C15A C16A H16C 109.5 ?
H16A C16A H16C 109.5 ?
H16B C16A H16C 109.5 ?
O5 C15B C16B 109.2(11) ?
O5 C15B H15C 109.8 ?
C16B C15B H15C 109.8 ?
O5 C15B H15D 109.8 ?
C16B C15B H15D 109.8 ?
H15C C15B H15D 108.3 ?
C15B C16B H16D 109.5 ?
C15B C16B H16E 109.5 ?
H16D C16B H16E 109.5 ?
C15B C16B H16F 109.5 ?
H16D C16B H16F 109.5 ?
H16E C16B H16F 109.5 ?
C18 C17 C9 128.1(2) ?
C18 C17 S1 110.2(2) ?
C9 C17 S1 121.57(18) yes
C17 C18 C19 112.4(3) ?
C17 C18 H18A 123.8 ?
C19 C18 H18A 123.8 ?
C20 C19 C18 113.6(3) ?
C20 C19 H19A 123.2 ?
C18 C19 H19A 123.2 ?
C19 C20 S1 111.4(2) ?
C19 C20 H20B 124.3 ?
S1 C20 H20B 124.3 ?

loop_
_geom_bond_atom_site_label_1
_geom_bond_atom_site_label_2
_geom_bond_site_symmetry_2
_geom_bond_distance
_geom_bond_publ_flag
S1 C20 . 1.704(3) yes
S1 C17 . 1.724(2) yes
F1 C3 . 1.361(3) yes
O1 C7 . 1.213(3) yes
O2 C11 . 1.315(3) yes
O2 C12 . 1.465(3) yes
O3 C11 . 1.194(3) yes
O4 C14 . 1.201(3) yes
O5 C14 . 1.318(3) yes
O5 C15B . 1.471(10) no
O5 C15A . 1.540(12) no
N1 C7 . 1.372(3) yes
N1 C6 . 1.442(3) yes
N1 C10 . 1.471(3) yes
C1 C6 . 1.370(4) ?
C1 C2 . 1.390(4) ?
C1 H1A . .9300 ?
C2 C3 . 1.354(5) ?
C2 H2A . .9300 ?
C3 C4 . 1.366(5) ?
C4 C5 . 1.379(4) ?
C4 H4A . .9300 ?
C5 C6 . 1.379(4) ?
C5 H5A . .9300 ?
C7 C8 . 1.503(4) yes
C8 C9 . 1.533(3) yes
C8 H8A . .9700 ?
C8 H8B . .9700 ?
C9 C17 . 1.497(3) yes
C9 C10 . 1.573(3) yes
C9 H9A . .9800 ?
C10 C11 . 1.531(3) yes
C10 C14 . 1.532(4) ?
C12 C13 . 1.453(5) ?
C12 H12A . .9700 ?
C12 H12B . .9700 ?
C13 H13A . .9600 ?
C13 H13B . .9600 ?
C13 H13C . .9600 ?
C15A C16A . 1.49(3) no
C15A H15A . .9700 ?
C15A H15B . .9700 ?
C16A H16A . .9600 ?
C16A H16B . .9600 ?
C16A H16C . .9600 ?
C15B C16B . 1.49(2) no
C15B H15C . .9700 ?
C15B H15D . .9700 ?
C16B H16D . .9600 ?
C16B H16E . .9600 ?
C16B H16F . .9600 ?
C17 C18 . 1.369(4) yes
C18 C19 . 1.419(4) yes
C18 H18A . .9300 ?
C19 C20 . 1.337(5) yes
C19 H19A . .9300 ?
C20 H20B . .9300 ?

loop_
_geom_hbond_atom_site_label_D
_geom_hbond_atom_site_label_H
_geom_hbond_atom_site_label_A
_geom_hbond_site_symmetry_A
_geom_hbond_distance_DH
_geom_hbond_distance_HA
_geom_hbond_distance_DA
_geom_hbond_angle_DHA
_geom_hbond_publ_flag
C8 H8A O4 2_556 .9692 2.5428 3.415(4) 150 yes
C9 H9A O2 1_555 .9807 2.3605 2.718(3) 100 yes
C12 H12B O3 2_455 .9698 2.5875 3.443(5) 147 yes
C18 H18A O4 2_556 .9308 2.5744 3.496(5) 171 yes
C20 H20B O1 1_665 .9293 2.4672 3.327(4) 154 yes

loop_
_geom_torsion_atom_site_label_1
_geom_torsion_atom_site_label_2
_geom_torsion_atom_site_label_3
_geom_torsion_atom_site_label_4
_geom_torsion
_geom_torsion_publ_flag
C6 C1 C2 C3 -1.4(5) ?
C1 C2 C3 F1 -179.7(3) ?
C1 C2 C3 C4 1.4(5) ?
C2 C3 C4 C5 -.6(5) ?
F1 C3 C4 C5 -179.6(3) ?
C3 C4 C5 C6 -.1(5) ?
C2 C1 C6 C5 .8(4) ?
C2 C1 C6 N1 177.7(3) ?
C4 C5 C6 C1 .0(4) ?
C4 C5 C6 N1 -177.0(2) ?
C7 N1 C6 C1 -98.2(3) ?
C10 N1 C6 C1 76.1(3) ?
C7 N1 C6 C5 78.8(3) ?
C10 N1 C6 C5 -106.9(3) ?
C6 N1 C7 O1 1.2(4) ?
C10 N1 C7 O1 -173.8(2) ?
C6 N1 C7 C8 -179.8(2) ?
C10 N1 C7 C8 5.2(3) ?
O1 C7 C8 C9 -165.2(3) ?
N1 C7 C8 C9 15.9(3) ?
C7 C8 C9 C17 -156.9(2) ?
C7 C8 C9 C10 -28.8(3) ?
C7 N1 C10 C11 -145.9(2) ?
C6 N1 C10 C11 39.4(3) ?
C7 N1 C10 C14 93.1(2) ?
C6 N1 C10 C14 -81.6(3) ?
C7 N1 C10 C9 -23.1(2) ?
C6 N1 C10 C9 162.1(2) ?
C17 C9 C10 N1 156.56(19) ?
C8 C9 C10 N1 30.8(2) ?
C17 C9 C10 C11 -84.1(3) ?
C8 C9 C10 C11 150.1(2) ?
C17 C9 C10 C14 39.1(3) ?
C8 C9 C10 C14 -86.7(2) ?
C12 O2 C11 O3 -4.7(4) ?
C12 O2 C11 C10 175.9(2) yes
N1 C10 C11 O3 -67.4(3) ?
C14 C10 C11 O3 55.0(3) ?
C9 C10 C11 O3 178.6(3) ?
N1 C10 C11 O2 111.9(2) ?
C14 C10 C11 O2 -125.6(2) ?
C9 C10 C11 O2 -2.0(3) ?
C11 O2 C12 C13 176.2(3) ?
C15B O5 C14 O4 6.1(9) ?
C15A O5 C14 O4 -14.8(7) ?
C15B O5 C14 C10 -178.0(8) no
C15A O5 C14 C10 161.1(7) no
N1 C10 C14 O4 -21.4(3) ?
C11 C10 C14 O4 -143.4(3) ?
C9 C10 C14 O4 89.5(3) ?
N1 C10 C14 O5 162.6(2) ?
C11 C10 C14 O5 40.6(3) ?
C9 C10 C14 O5 -86.5(2) ?
C14 O5 C15A C16A -167.8(16) ?
C15B O5 C15A C16A 49.2(19) ?
C14 O5 C15B C16B -104.2(13) ?
C15A O5 C15B C16B -57.5(19) ?
C8 C9 C17 C18 12.7(4) ?
C10 C9 C17 C18 -107.4(3) ?
C8 C9 C17 S1 -161.93(19) ?
C10 C9 C17 S1 78.0(2) ?
C20 S1 C17 C18 -.2(2) ?
C20 S1 C17 C9 175.3(2) ?
C9 C17 C18 C19 -175.0(3) ?
S1 C17 C18 C19 .2(3) ?
C17 C18 C19 C20 .0(4) ?
C18 C19 C20 S1 -.2(4) ?
C17 S1 C20 C19 .3(3) ?
